data_2216092
loop_
_publ_author_name
'M. NizamMohideen'
'S. Thenmozhi'
'A. SubbiahPandi'
'Ramalingam Murugan'
'S. Sriman Narayanan'

_publ_section_title
;
 (1<i>E</i>,4<i>E</i>)-1,5-Bis(2-chlorophenyl)penta-1,4-dien-3-one
;
_journal_coeditor_code PV2035
_journal_issue 11
_journal_name_full 'Acta Crystallographica Section E'
_journal_page_first o4379
_journal_page_last o4379
_journal_paper_doi 10.1107/S1600536807050696
_journal_volume 63
_journal_year 2007
_chemical_formula_iupac 'C17 H12 Cl2 O'
_chemical_formula_moiety 'C17 H12 Cl2 O'
_chemical_formula_sum 'C17 H12 Cl2 O'
_chemical_formula_weight 303.17
_chemical_name_systematic
;
(1E,4E)-1,5-Bis(2-chlorophenyl)penta-1,4-dien-3-one
;
_space_group_IT_number 61
_symmetry_cell_setting orthorhombic
_symmetry_space_group_name_Hall '-P 2ac 2ab'
_symmetry_space_group_name_H-M 'P b c a'
_atom_sites_solution_hydrogens geom
_atom_sites_solution_primary direct
_atom_sites_solution_secondary difmap
_audit_creation_method SHELXL-97
_cell_angle_alpha 90.00
_cell_angle_beta 90.00
_cell_angle_gamma 90.00
_cell_formula_units_Z 8
_cell_length_a 14.2816(4)
_cell_length_b 8.3056(2)
_cell_length_c 25.0612(7)
_cell_measurement_temperature 293(2)
_cell_volume 2972.69(14)
_computing_cell_refinement 'APEX2/SAINT (Bruker, 2004)'
_computing_data_collection 'APEX2 (Bruker, 2004)'
_computing_data_reduction 'SAINT/XPREP (Bruker, 2004)'
_computing_molecular_graphics 'ORTEP-3 for Windows (Farrugia, 1997)'
_computing_publication_material
;
'SHELXL97 (Sheldrick, 1997) and PLATON (Spek, 2003)
;
_computing_structure_refinement 'SHELXL97 (Sheldrick, 1997)'
_computing_structure_solution 'SHELXS97 (Sheldrick, 1997)'
_diffrn_ambient_temperature 293(2)
_diffrn_measured_fraction_theta_full 0.999
_diffrn_measured_fraction_theta_max 0.999
_diffrn_measurement_device_type
;
Bruker SMART APEX CCD area-detector
;
_diffrn_measurement_method '\w and \p'
_diffrn_radiation_monochromator graphite
_diffrn_radiation_source 'fine-focus sealed tube'
_diffrn_radiation_type MoK\a
_diffrn_radiation_wavelength 0.71073
_diffrn_reflns_av_R_equivalents 0.0377
_diffrn_reflns_av_sigmaI/netI 0.0331
_diffrn_reflns_limit_h_max 20
_diffrn_reflns_limit_h_min -18
_diffrn_reflns_limit_k_max 11
_diffrn_reflns_limit_k_min -10
_diffrn_reflns_limit_l_max 36
_diffrn_reflns_limit_l_min -35
_diffrn_reflns_number 22033
_diffrn_reflns_theta_full 30.73
_diffrn_reflns_theta_max 30.73
_diffrn_reflns_theta_min 2.16
_diffrn_standards_decay_% 0
_diffrn_standards_interval_count 0
_diffrn_standards_number 0
_exptl_absorpt_coefficient_mu 0.428
_exptl_absorpt_correction_type none
_exptl_crystal_colour Colourless
_exptl_crystal_density_diffrn 1.355
_exptl_crystal_density_method 'not measured'
_exptl_crystal_description Block
_exptl_crystal_F_000 1248
_exptl_crystal_size_max 0.28
_exptl_crystal_size_mid 0.25
_exptl_crystal_size_min 0.22
_refine_diff_density_max 0.467
_refine_diff_density_min -0.533
_refine_ls_extinction_coef 0.0030(8)
_refine_ls_extinction_expression Fc^*^=kFc[1+0.001xFc^2^\l^3^/sin(2\q)]^-1/4^
_refine_ls_extinction_method 'SHELXL97 (Sheldrick, 1997)'
_refine_ls_goodness_of_fit_ref 0.998
_refine_ls_hydrogen_treatment constr
_refine_ls_matrix_type full
_refine_ls_number_parameters 182
_refine_ls_number_reflns 4611
_refine_ls_number_restraints 0
_refine_ls_restrained_S_all 0.998
_refine_ls_R_factor_all 0.1037
_refine_ls_R_factor_gt 0.0494
_refine_ls_shift/su_max 0.011
_refine_ls_shift/su_mean 0.002
_refine_ls_structure_factor_coef Fsqd
_refine_ls_weighting_details 'calc w=1/[\s^2^(Fo^2^)+(0.0699P)^2^+0.9731P] where P=(Fo^2^+2Fc^2^)/3'
_refine_ls_weighting_scheme calc
_refine_ls_wR_factor_gt 0.1314
_refine_ls_wR_factor_ref 0.1638
_reflns_number_gt 2450
_reflns_number_total 4611
_reflns_threshold_expression I>2\s(I)
_cod_data_source_file pv2035.cif
_cod_data_source_block I
_cod_depositor_comments
;
The following automatic conversions were performed:
'_symmetry_cell_setting' value 'Orthorhombic' changed to 'orthorhombic'
according to '/home/saulius/struct/CIF-dictionaries/cif_core.dic'
dictionary named 'cif_core.dic' version 2.4.1 from 2010-06-29.

Automatic conversion script
Id: cif_fix_enum 1527 2010-12-29 10:47:43Z saulius 

The following automatic conversions were performed:

'_symmetry_cell_setting' value 'Orthorhombic' changed to
'orthorhombic' according to
/home/saulius/struct/CIF-dictionaries/cif_core.dic dictionary named
'cif_core.dic' version 2.4.1 from 2010-06-29.

Automatic conversion script
Id: cif_fix_values 1715 2011-07-08 13:25:40Z adriana 
;
_cod_database_code 2216092
_cod_database_fobs_code 2216092

loop_
_symmetry_equiv_pos_as_xyz
'x, y, z'
'-x+1/2, -y, z+1/2'
'-x, y+1/2, -z+1/2'
'x+1/2, -y+1/2, -z'
'-x, -y, -z'
'x-1/2, y, -z-1/2'
'x, -y-1/2, z-1/2'
'-x-1/2, y-1/2, z'

loop_
_atom_site_type_symbol
_atom_site_label
_atom_site_fract_x
_atom_site_fract_y
_atom_site_fract_z
_atom_site_U_iso_or_equiv
_atom_site_adp_type
_atom_site_calc_flag
_atom_site_refinement_flags
_atom_site_occupancy
Cl Cl1 0.19158(5) 0.33914(8) 0.05290(3) 0.0752(2) Uani d . 1
Cl Cl2 0.53509(5) 0.68564(13) -0.27210(4) 0.1094(4) Uani d . 1
O O 0.34751(11) 0.5172(2) -0.11420(6) 0.0648(4) Uani d . 1
C C1 0.12252(15) 0.5095(3) 0.04574(8) 0.0516(5) Uani d . 1
C C2 0.05863(18) 0.5433(3) 0.08563(10) 0.0654(6) Uani d . 1
H H2 0.0541 0.4765 0.1153 0.078 Uiso calc R 1
C C3 0.00218(19) 0.6754(3) 0.08120(11) 0.0707(7) Uani d . 1
H H3 -0.0406 0.6991 0.1081 0.085 Uiso calc R 1
C C4 0.00836(18) 0.7731(3) 0.03728(11) 0.0672(6) Uani d . 1
H H4 -0.0308 0.8620 0.0341 0.081 Uiso calc R 1
C C5 0.07240(16) 0.7397(3) -0.00203(10) 0.0590(5) Uani d . 1
H H5 0.0764 0.8078 -0.0314 0.071 Uiso calc R 1
C C6 0.13174(14) 0.6063(2) 0.00091(8) 0.0462(4) Uani d . 1
C C7 0.20176(14) 0.5733(2) -0.04012(8) 0.0484(5) Uani d . 1
H H7 0.2463 0.4952 -0.0322 0.058 Uiso calc R 1
C C8 0.20827(15) 0.6427(3) -0.08693(9) 0.0521(5) Uani d . 1
H H8 0.1618 0.7151 -0.0969 0.063 Uiso calc R 1
C C9 0.28492(14) 0.6120(2) -0.12432(8) 0.0470(4) Uani d . 1
C C10 0.28378(15) 0.7056(3) -0.17410(8) 0.0515(5) Uani d . 1
H H10 0.2327 0.7720 -0.1808 0.062 Uiso calc R 1
C C11 0.35188(15) 0.6998(2) -0.20975(8) 0.0496(5) Uani d . 1
H H11 0.4015 0.6305 -0.2025 0.059 Uiso calc R 1
C C12 0.35691(14) 0.7913(2) -0.25926(8) 0.0475(4) Uani d . 1
C C13 0.28148(18) 0.8818(3) -0.27774(9) 0.0624(6) Uani d . 1
H H13 0.2261 0.8818 -0.2582 0.075 Uiso calc R 1
C C14 0.2859(2) 0.9710(3) -0.32385(10) 0.0711(7) Uani d . 1
H H14 0.2341 1.0296 -0.3352 0.085 Uiso calc R 1
C C15 0.3674(2) 0.9731(3) -0.35301(10) 0.0709(7) Uani d . 1
H H15 0.3711 1.0343 -0.3840 0.085 Uiso calc R 1
C C16 0.44293(19) 0.8857(3) -0.33661(10) 0.0703(7) Uani d . 1
H H16 0.4980 0.8871 -0.3564 0.084 Uiso calc R 1
C C17 0.43749(16) 0.7952(3) -0.29065(9) 0.0578(5) Uani d . 1

loop_
_atom_site_aniso_label
_atom_site_aniso_U_11
_atom_site_aniso_U_22
_atom_site_aniso_U_33
_atom_site_aniso_U_12
_atom_site_aniso_U_13
_atom_site_aniso_U_23
Cl1 0.0917(5) 0.0741(4) 0.0596(4) 0.0182(3) 0.0139(3) 0.0108(3)
Cl2 0.0541(4) 0.1692(9) 0.1050(7) 0.0231(5) 0.0262(4) 0.0501(6)
O 0.0577(10) 0.0728(10) 0.0640(10) 0.0112(8) 0.0196(8) 0.0131(8)
C1 0.0510(12) 0.0584(11) 0.0453(11) -0.0054(9) 0.0057(9) -0.0072(8)
C2 0.0693(15) 0.0781(15) 0.0489(12) -0.0078(12) 0.0187(11) -0.0046(11)
C3 0.0610(14) 0.0860(17) 0.0652(16) -0.0031(13) 0.0208(13) -0.0230(13)
C4 0.0583(14) 0.0683(14) 0.0752(16) 0.0071(11) 0.0113(13) -0.0175(12)
C5 0.0575(13) 0.0581(12) 0.0615(13) 0.0019(10) 0.0091(11) -0.0047(10)
C6 0.0436(10) 0.0513(10) 0.0436(10) -0.0047(8) 0.0053(9) -0.0078(8)
C7 0.0475(11) 0.0486(10) 0.0492(11) -0.0009(8) 0.0073(9) -0.0030(8)
C8 0.0455(11) 0.0614(12) 0.0493(11) 0.0038(9) 0.0095(9) 0.0042(9)
C9 0.0428(11) 0.0512(10) 0.0470(11) -0.0066(9) 0.0050(9) 0.0001(8)
C10 0.0440(11) 0.0645(12) 0.0458(11) -0.0012(9) 0.0043(9) 0.0018(9)
C11 0.0451(11) 0.0560(11) 0.0475(11) -0.0044(9) 0.0035(9) 0.0018(8)
C12 0.0494(11) 0.0515(10) 0.0416(10) -0.0082(9) 0.0036(9) -0.0046(8)
C13 0.0594(14) 0.0776(14) 0.0502(12) 0.0061(12) 0.0113(11) 0.0018(10)
C14 0.0816(19) 0.0757(15) 0.0561(14) 0.0101(13) 0.0011(13) 0.0078(11)
C15 0.093(2) 0.0719(15) 0.0474(13) -0.0124(14) 0.0050(14) 0.0074(11)
C16 0.0673(16) 0.0889(17) 0.0546(14) -0.0196(14) 0.0173(12) 0.0047(12)
C17 0.0487(12) 0.0711(13) 0.0538(13) -0.0100(10) 0.0068(10) 0.0015(10)

loop_
_atom_type_symbol
_atom_type_description
_atom_type_scat_dispersion_real
_atom_type_scat_dispersion_imag
_atom_type_scat_source
C C 0.0033 0.0016 'International Tables Vol C Tables 4.2.6.8 and 6.1.1.4'
H H 0.0000 0.0000 'International Tables Vol C Tables 4.2.6.8 and 6.1.1.4'
O O 0.0106 0.0060 'International Tables Vol C Tables 4.2.6.8 and 6.1.1.4'
Cl Cl 0.1484 0.1585 'International Tables Vol C Tables 4.2.6.8 and 6.1.1.4'

loop_
_geom_angle_atom_site_label_1
_geom_angle_atom_site_label_2
_geom_angle_atom_site_label_3
_geom_angle_site_symmetry_3
_geom_angle
C2 C1 Cl1 1 117.80(18)
C6 C1 Cl1 1 120.16(16)
C2 C1 Cl1 . 117.80(18)
C6 C1 Cl1 . 120.16(16)
C3 C2 C1 . 119.6(2)
C3 C2 H2 . 120.2
C1 C2 H2 . 120.2
C2 C3 C4 . 120.2(2)
C2 C3 H3 . 119.9
C4 C3 H3 . 119.9
C3 C4 C5 . 120.0(2)
C3 C4 H4 . 120.0
C5 C4 H4 . 120.0
C4 C5 C6 . 121.8(2)
C4 C5 H5 . 119.1
C6 C5 H5 . 119.1
C1 C6 C5 . 116.40(19)
C1 C6 C7 . 121.79(19)
C5 C6 C7 . 121.79(19)
C8 C7 C6 . 126.6(2)
C8 C7 H7 . 116.7
C6 C7 H7 . 116.7
C7 C8 C9 . 123.4(2)
C7 C8 H8 . 118.3
C9 C8 H8 . 118.3
O C9 C8 . 121.90(19)
O C9 C10 . 121.78(19)
C8 C9 C10 . 116.29(19)
C11 C10 C9 . 123.1(2)
C11 C10 H10 . 118.4
C9 C10 H10 . 118.4
C10 C11 C12 . 126.4(2)
C10 C11 H11 . 116.8
C12 C11 H11 . 116.8
C13 C12 C17 . 116.0(2)
C13 C12 C11 . 121.77(19)
C17 C12 C11 . 122.2(2)
C14 C13 C12 . 122.3(2)
C14 C13 H13 . 118.8
C12 C13 H13 . 118.8
C13 C14 C15 . 119.5(3)
C13 C14 H14 . 120.2
C15 C14 H14 . 120.2
C16 C15 C14 . 120.2(2)
C16 C15 H15 . 119.9
C14 C15 H15 . 119.9
C15 C16 C17 . 119.9(2)
C15 C16 H16 . 120.1
C17 C16 H16 . 120.1
C16 C17 C12 . 122.1(2)
C16 C17 Cl2 1 117.81(19)
C12 C17 Cl2 1 120.11(18)
C16 C17 Cl2 . 117.81(19)
C12 C17 Cl2 . 120.11(18)

loop_
_geom_bond_atom_site_label_1
_geom_bond_atom_site_label_2
_geom_bond_site_symmetry_2
_geom_bond_distance
Cl1 C1 . 1.734(2)
Cl2 C17 . 1.729(3)
O C9 . 1.218(2)
C1 C2 . 1.382(3)
C1 C6 . 1.387(3)
C1 Cl1 1 1.734(2)
C2 C3 . 1.366(4)
C2 H2 . 0.9300
C3 C4 . 1.370(4)
C3 H3 . 0.9300
C4 C5 . 1.373(3)
C4 H4 . 0.9300
C5 C6 . 1.397(3)
C5 H5 . 0.9300
C6 C7 . 1.460(3)
C7 C8 . 1.310(3)
C7 H7 . 0.9300
C8 C9 . 1.463(3)
C8 H8 . 0.9300
C9 C10 . 1.470(3)
C10 C11 . 1.322(3)
C10 H10 . 0.9300
C11 C12 . 1.457(3)
C11 H11 . 0.9300
C12 C13 . 1.393(3)
C12 C17 . 1.394(3)
C13 C14 . 1.374(3)
C13 H13 . 0.9300
C14 C15 . 1.375(4)
C14 H14 . 0.9300
C15 C16 . 1.363(4)
C15 H15 . 0.9300
C16 C17 . 1.377(3)
C16 H16 . 0.9300
C17 Cl2 1 1.729(3)

loop_
_geom_hbond_atom_site_label_D
_geom_hbond_atom_site_label_H
_geom_hbond_atom_site_label_A
_geom_hbond_site_symmetry_A
_geom_hbond_distance_DH
_geom_hbond_distance_HA
_geom_hbond_distance_DA
_geom_hbond_angle_DHA
C8 H8 O 8_665 0.93 2.55 3.283(3) 136.0
C16 H16 O 3_654 0.93 2.56 3.416(3) 152.4
C7 H7 Cl1 1 0.93 2.62 3.040(2) 108.4
C11 H11 Cl2 1 0.93 2.63 3.050(2) 108.4

loop_
_geom_torsion_atom_site_label_1
_geom_torsion_atom_site_label_2
_geom_torsion_atom_site_label_3
_geom_torsion_atom_site_label_4
_geom_torsion_site_symmetry_1
_geom_torsion_site_symmetry_4
_geom_torsion
C6 C1 C2 C3 . . 0.2(4)
Cl1 C1 C2 C3 1 . -179.26(19)
Cl1 C1 C2 C3 . . -179.26(19)
C1 C2 C3 C4 . . 0.5(4)
C2 C3 C4 C5 . . -1.0(4)
C3 C4 C5 C6 . . 0.8(4)
C2 C1 C6 C5 . . -0.4(3)
Cl1 C1 C6 C5 1 . 179.06(16)
Cl1 C1 C6 C5 . . 179.06(16)
C2 C1 C6 C7 . . 177.7(2)
Cl1 C1 C6 C7 1 . -2.9(3)
Cl1 C1 C6 C7 . . -2.9(3)
C4 C5 C6 C1 . . -0.1(3)
C4 C5 C6 C7 . . -178.2(2)
C1 C6 C7 C8 . . 170.1(2)
C5 C6 C7 C8 . . -11.9(3)
C6 C7 C8 C9 . . 175.07(19)
C7 C8 C9 O . . 0.9(3)
C7 C8 C9 C10 . . -177.3(2)
O C9 C10 C11 . . -3.4(3)
C8 C9 C10 C11 . . 174.8(2)
C9 C10 C11 C12 . . -178.49(19)
C10 C11 C12 C13 . . -8.8(3)
C10 C11 C12 C17 . . 170.5(2)
C17 C12 C13 C14 . . -0.6(3)
C11 C12 C13 C14 . . 178.8(2)
C12 C13 C14 C15 . . -0.4(4)
C13 C14 C15 C16 . . 0.8(4)
C14 C15 C16 C17 . . -0.1(4)
C15 C16 C17 C12 . . -1.0(4)
C15 C16 C17 Cl2 . 1 179.5(2)
C15 C16 C17 Cl2 . . 179.5(2)
C13 C12 C17 C16 . . 1.3(3)
C11 C12 C17 C16 . . -178.0(2)
C13 C12 C17 Cl2 . 1 -179.23(18)
C11 C12 C17 Cl2 . 1 1.5(3)
C13 C12 C17 Cl2 . . -179.23(18)
C11 C12 C17 Cl2 . . 1.5(3)
